data_2206068
loop_
_publ_author_name
'Hebbachi, Rabihe'
'Benali-Cherif, Nourredine'

_publ_section_title
Bis(<i>trans</i>-(<i>E</i>)-2-{[4-(4-acetylphenylsulfanyl)phenylimino-\k<i>N</i>]methyl}phenolato-\k<i>O</i>)copper(II)
_journal_issue 6
_journal_name_full 'Acta Crystallographica Section E'
_journal_page_first m1188
_journal_page_last m1190
_journal_paper_doi 10.1107/S1600536805015539
_journal_volume 61
_journal_year 2005
_chemical_formula_iupac '[Cu (C21 H16 N O2 S)2]'
_chemical_formula_moiety 'C42 H32 Cu1 N2 O4 S2'
_chemical_formula_sum 'C42 H32 Cu N2 O4 S2'
_chemical_formula_weight 756.40
_chemical_melting_point 233
_chemical_name_common
;
Bis(trans-(E)-2-{[4-(4-acetylphenylsulfanyl)phenylimino-\kN]methyl}phenolato-
\kO)copper(II)
;
_space_group_IT_number 2
_symmetry_cell_setting triclinic
_symmetry_space_group_name_Hall '-P 1'
_symmetry_space_group_name_H-M 'P -1'
_atom_sites_solution_hydrogens geom
_atom_sites_solution_primary direct
_atom_sites_solution_secondary difmap
_cell_angle_alpha 60.825(2)
_cell_angle_beta 67.219(2)
_cell_angle_gamma 89.136(3)
_cell_formula_units_Z 1
_cell_length_a 9.172(3)
_cell_length_b 11.032(3)
_cell_length_c 11.106(3)
_cell_measurement_reflns_used 6926
_cell_measurement_temperature 293(2)
_cell_measurement_theta_max 26.02
_cell_measurement_theta_min 2.20
_cell_volume 883.4(4)
_computing_cell_refinement 'DENZO and SCAKEPACK (Otwinowski & Minor, 1997)'
_computing_data_collection 'KappaCCD (Nonius, 1998)'
_computing_data_reduction 'DENZO and SCAKEPACK'
_computing_molecular_graphics 'ORTEP-3 (Farrugia, 1997)'
_computing_publication_material 'WinGX  (Farrugia, 1999)'
_computing_structure_refinement 'SHELXL97 (Sheldrick, 1997)'
_computing_structure_solution 'SIR2002 (Burla et al., 2003)'
_diffrn_ambient_temperature 293(2)
_diffrn_measured_fraction_theta_full 0.97
_diffrn_measured_fraction_theta_max 0.97
_diffrn_measurement_device KappaCCD
_diffrn_measurement_method \f
_diffrn_radiation_monochromator graphite
_diffrn_radiation_source 'fine-focus sealed tube'
_diffrn_radiation_type MoK\a
_diffrn_radiation_wavelength 0.71073
_diffrn_reflns_av_R_equivalents 0.0310
_diffrn_reflns_av_sigmaI/netI 0.0365
_diffrn_reflns_limit_h_max 11
_diffrn_reflns_limit_h_min -11
_diffrn_reflns_limit_k_max 13
_diffrn_reflns_limit_k_min -13
_diffrn_reflns_limit_l_max 13
_diffrn_reflns_limit_l_min -11
_diffrn_reflns_number 6940
_diffrn_reflns_theta_full 26.02
_diffrn_reflns_theta_max 26.02
_diffrn_reflns_theta_min 2.20
_diffrn_standards_number 0
_exptl_absorpt_coefficient_mu 0.783
_exptl_absorpt_correction_type none
_exptl_crystal_colour brown
_exptl_crystal_density_diffrn 1.422
_exptl_crystal_density_method 'not measured'
_exptl_crystal_description prism
_exptl_crystal_F_000 391
_exptl_crystal_size_max 0.3
_exptl_crystal_size_mid 0.1
_exptl_crystal_size_min 0.1
_refine_diff_density_max 0.296
_refine_diff_density_min -0.489
_refine_ls_extinction_method none
_refine_ls_goodness_of_fit_ref 1.213
_refine_ls_hydrogen_treatment constr
_refine_ls_matrix_type full
_refine_ls_number_parameters 232
_refine_ls_number_reflns 3396
_refine_ls_number_restraints 0
_refine_ls_restrained_S_all 1.213
_refine_ls_R_factor_all 0.0407
_refine_ls_R_factor_gt 0.0340
_refine_ls_shift/su_max 0.000
_refine_ls_shift/su_mean 0.000
_refine_ls_structure_factor_coef Fsqd
_refine_ls_weighting_details 'calc w = 1/[\s^2^(Fo^2^)+(0.063P)^2^+0.2786P] where P = (Fo^2^+2Fc^2^)/3'
_refine_ls_weighting_scheme calc
_refine_ls_wR_factor_gt 0.1010
_refine_ls_wR_factor_ref 0.1194
_reflns_number_gt 2921
_reflns_number_total 3396
_reflns_threshold_expression I>2\s(I)
_cod_data_source_file sj6083.cif
_cod_data_source_block I
_cod_original_sg_symbol_H-M 'P  -1'
_cod_original_formula_sum 'C42 H32 Cu1 N2 O4 S2'
_cod_database_code 2206068

loop_
_symmetry_equiv_pos_as_xyz
'x, y, z'
'-x, -y, -z'

loop_
_atom_site_label
_atom_site_fract_x
_atom_site_fract_y
_atom_site_fract_z
_atom_site_U_iso_or_equiv
_atom_site_adp_type
_atom_site_calc_flag
_atom_site_refinement_flags
_atom_site_occupancy
_atom_site_type_symbol
C1 0.2523(3) 0.7027(3) -0.0563(3) 0.0330(5) Uani d . 1 C
C2 0.4191(3) 0.7658(3) -0.1306(3) 0.0438(6) Uani d . 1 C
H2 0.4939 0.7292 -0.1814 0.053 Uiso calc R 1 H
C3 0.4719(3) 0.8803(3) -0.1286(4) 0.0487(7) Uani d . 1 C
H3 0.5822 0.9200 -0.1780 0.058 Uiso calc R 1 H
C4 0.3640(4) 0.9382(3) -0.0541(4) 0.0509(7) Uani d . 1 C
H4 0.4009 1.0174 -0.0559 0.061 Uiso calc R 1 H
C5 0.2022(4) 0.8765(3) 0.0220(3) 0.0432(6) Uani d . 1 C
H5 0.1296 0.9133 0.0741 0.052 Uiso calc R 1 H
C6 0.1435(3) 0.7588(3) 0.0230(3) 0.0321(5) Uani d . 1 C
C8 -0.2767(3) 0.5593(2) 0.2080(3) 0.0284(5) Uani d . 1 C
C9 -0.3695(3) 0.6583(3) 0.1660(3) 0.0368(6) Uani d . 1 C
H9 -0.3201 0.7493 0.0807 0.044 Uiso calc R 1 H
C10 -0.5363(3) 0.6216(3) 0.2512(3) 0.0402(6) Uani d . 1 C
H10 -0.5988 0.6877 0.2221 0.048 Uiso calc R 1 H
C11 -0.6098(3) 0.4869(3) 0.3793(3) 0.0339(5) Uani d . 1 C
C12 -0.5161(3) 0.3890(3) 0.4232(3) 0.0365(5) Uani d . 1 C
H12 -0.5651 0.2993 0.5109 0.044 Uiso calc R 1 H
C13 -0.3506(3) 0.4245(3) 0.3371(3) 0.0347(5) Uani d . 1 C
H13 -0.2885 0.3579 0.3656 0.042 Uiso calc R 1 H
C14 -0.8882(3) 0.3438(3) 0.4245(3) 0.0332(5) Uani d . 1 C
C15 -0.7987(3) 0.3604(3) 0.2821(3) 0.0384(6) Uani d . 1 C
H15 -0.7021 0.4282 0.2142 0.046 Uiso calc R 1 H
C16 -0.8525(3) 0.2767(3) 0.2411(3) 0.0392(6) Uani d . 1 C
H16 -0.7895 0.2862 0.1470 0.047 Uiso calc R 1 H
C17 -1.0000(3) 0.1778(3) 0.3384(3) 0.0363(6) Uani d . 1 C
C18 -1.0922(3) 0.1675(3) 0.4780(3) 0.0398(6) Uani d . 1 C
H18 -1.1928 0.1052 0.5429 0.048 Uiso calc R 1 H
C19 -1.0369(3) 0.2478(3) 0.5212(3) 0.0389(6) Uani d . 1 C
H19 -1.0993 0.2379 0.6156 0.047 Uiso calc R 1 H
C20 -1.0472(4) 0.0853(3) 0.2911(3) 0.0441(7) Uani d . 1 C
C21 -1.2184(4) 0.0012(4) 0.3761(4) 0.0635(9) Uani d . 1 C
H21A -1.2302 -0.0528 0.3326 0.095 Uiso calc R 1 H
H21B -1.2914 0.0649 0.3679 0.095 Uiso calc R 1 H
H21C -1.2429 -0.0624 0.4820 0.095 Uiso calc R 1 H
N -0.1044(2) 0.5949(2) 0.1184(2) 0.0297(4) Uani d . 1 N
O1 0.2079(2) 0.5977(2) -0.0664(2) 0.0431(5) Uani d . 1 O
O2 -0.9483(3) 0.0770(2) 0.1857(3) 0.0601(6) Uani d . 1 O
S -0.82363(8) 0.44069(8) 0.48992(8) 0.0442(2) Uani d . 1 S
Cu 0.0000 0.5000 0.0000 0.02865(15) Uani d S 1 Cu
C7 -0.0272(3) 0.7014(3) 0.1053(3) 0.0320(5) Uani d . 1 C
H7 -0.0894 0.7450 0.1547 0.038 Uiso calc R 1 H

loop_
_atom_site_aniso_label
_atom_site_aniso_U_11
_atom_site_aniso_U_22
_atom_site_aniso_U_33
_atom_site_aniso_U_12
_atom_site_aniso_U_13
_atom_site_aniso_U_23
C1 0.0291(12) 0.0352(12) 0.0372(13) 0.0031(10) -0.0142(11) -0.0207(11)
C2 0.0287(13) 0.0511(16) 0.0523(16) 0.0034(11) -0.0111(13) -0.0322(14)
C3 0.0349(14) 0.0472(16) 0.0602(18) -0.0036(12) -0.0210(14) -0.0249(14)
C4 0.0486(17) 0.0421(15) 0.074(2) 0.0015(12) -0.0311(16) -0.0348(15)
C5 0.0451(16) 0.0401(14) 0.0594(17) 0.0086(12) -0.0249(15) -0.0347(13)
C6 0.0305(12) 0.0336(12) 0.0363(12) 0.0043(9) -0.0147(11) -0.0208(10)
C8 0.0256(11) 0.0337(12) 0.0301(11) 0.0063(9) -0.0087(10) -0.0221(10)
C9 0.0352(13) 0.0326(12) 0.0352(13) 0.0095(10) -0.0098(12) -0.0167(11)
C10 0.0330(13) 0.0436(14) 0.0438(14) 0.0164(11) -0.0140(12) -0.0250(12)
C11 0.0265(12) 0.0450(14) 0.0375(13) 0.0075(10) -0.0102(11) -0.0294(12)
C12 0.0333(13) 0.0345(12) 0.0355(13) 0.0020(10) -0.0102(11) -0.0173(11)
C13 0.0298(12) 0.0327(12) 0.0391(13) 0.0089(10) -0.0145(11) -0.0174(11)
C14 0.0270(12) 0.0368(13) 0.0373(13) 0.0100(10) -0.0135(11) -0.0207(11)
C15 0.0303(13) 0.0432(14) 0.0354(13) 0.0034(10) -0.0083(11) -0.0207(11)
C16 0.0392(14) 0.0449(14) 0.0331(13) 0.0095(11) -0.0140(12) -0.0214(11)
C17 0.0387(14) 0.0315(12) 0.0413(14) 0.0112(10) -0.0240(12) -0.0158(11)
C18 0.0303(13) 0.0362(13) 0.0414(14) 0.0037(10) -0.0128(12) -0.0143(11)
C19 0.0293(13) 0.0435(14) 0.0372(13) 0.0091(11) -0.0088(12) -0.0209(12)
C20 0.0560(18) 0.0322(13) 0.0471(16) 0.0118(12) -0.0322(15) -0.0154(12)
C21 0.071(2) 0.0485(18) 0.069(2) -0.0019(15) -0.0391(19) -0.0221(16)
N 0.0260(10) 0.0322(10) 0.0318(10) 0.0055(8) -0.0097(9) -0.0196(8)
O1 0.0259(9) 0.0531(11) 0.0623(12) 0.0044(8) -0.0096(9) -0.0456(10)
O2 0.0807(17) 0.0511(13) 0.0574(13) 0.0123(11) -0.0325(14) -0.0326(11)
S 0.0249(3) 0.0648(5) 0.0502(4) 0.0061(3) -0.0059(3) -0.0427(4)
Cu 0.0222(2) 0.0313(2) 0.0364(3) 0.00459(15) -0.00868(19) -0.02337(19)
C7 0.0331(13) 0.0349(12) 0.0348(12) 0.0080(10) -0.0120(11) -0.0249(10)

loop_
_atom_type_symbol
_atom_type_description
_atom_type_scat_dispersion_real
_atom_type_scat_dispersion_imag
_atom_type_scat_source
C C 0.0033 0.0016 'International Tables Vol C Tables 4.2.6.8 and 6.1.1.4'
H H 0.0000 0.0000 'International Tables Vol C Tables 4.2.6.8 and 6.1.1.4'
N N 0.0061 0.0033 'International Tables Vol C Tables 4.2.6.8 and 6.1.1.4'
O O 0.0106 0.0060 'International Tables Vol C Tables 4.2.6.8 and 6.1.1.4'
S S 0.1246 0.1234 'International Tables Vol C Tables 4.2.6.8 and 6.1.1.4'
Cu Cu 0.3201 1.2651 'International Tables Vol C Tables 4.2.6.8 and 6.1.1.4'

loop_
_geom_angle_atom_site_label_1
_geom_angle_atom_site_label_2
_geom_angle_atom_site_label_3
_geom_angle_site_symmetry_1
_geom_angle_site_symmetry_3
_geom_angle
_geom_angle_publ_flag
O1 C1 C6 . . 123.8(2) ?
O1 C1 C2 . . 118.4(2) ?
C6 C1 C2 . . 117.8(2) ?
C3 C2 C1 . . 120.8(3) ?
C3 C2 H2 . . 119.6 ?
C1 C2 H2 . . 119.6 ?
C2 C3 C4 . . 121.4(3) ?
C2 C3 H3 . . 119.3 ?
C4 C3 H3 . . 119.3 ?
C5 C4 C3 . . 118.8(3) ?
C5 C4 H4 . . 120.6 ?
C3 C4 H4 . . 120.6 ?
C4 C5 C6 . . 121.4(3) ?
C4 C5 H5 . . 119.3 ?
C6 C5 H5 . . 119.3 ?
C5 C6 C1 . . 119.8(2) ?
C5 C6 C7 . . 117.6(2) ?
C1 C6 C7 . . 122.6(2) ?
C9 C8 C13 . . 119.8(2) ?
C9 C8 N . . 120.5(2) ?
C13 C8 N . . 119.7(2) ?
C8 C9 C10 . . 120.0(2) ?
C8 C9 H9 . . 120.0 ?
C10 C9 H9 . . 120.0 ?
C11 C10 C9 . . 120.0(2) ?
C11 C10 H10 . . 120.0 ?
C9 C10 H10 . . 120.0 ?
C10 C11 C12 . . 119.9(2) ?
C10 C11 S . . 120.00(19) ?
C12 C11 S . . 120.1(2) ?
C13 C12 C11 . . 120.2(2) ?
C13 C12 H12 . . 119.9 ?
C11 C12 H12 . . 119.9 ?
C12 C13 C8 . . 120.1(2) ?
C12 C13 H13 . . 119.9 ?
C8 C13 H13 . . 119.9 ?
C15 C14 C19 . . 119.2(2) ?
C15 C14 S . . 123.2(2) ?
C19 C14 S . . 117.7(2) ?
C16 C15 C14 . . 120.2(2) ?
C16 C15 H15 . . 119.9 ?
C14 C15 H15 . . 119.9 ?
C15 C16 C17 . . 121.2(3) ?
C15 C16 H16 . . 119.4 ?
C17 C16 H16 . . 119.4 ?
C18 C17 C16 . . 117.8(2) ?
C18 C17 C20 . . 123.5(2) ?
C16 C17 C20 . . 118.6(3) ?
C19 C18 C17 . . 121.1(2) ?
C19 C18 H18 . . 119.4 ?
C17 C18 H18 . . 119.4 ?
C18 C19 C14 . . 120.4(3) ?
C18 C19 H19 . . 119.8 ?
C14 C19 H19 . . 119.8 ?
O2 C20 C17 . . 120.5(3) ?
O2 C20 C21 . . 120.4(3) ?
C17 C20 C21 . . 119.2(3) ?
C20 C21 H21A . . 109.5 ?
C20 C21 H21B . . 109.5 ?
H21A C21 H21B . . 109.5 ?
C20 C21 H21C . . 109.5 ?
H21A C21 H21C . . 109.5 ?
H21B C21 H21C . . 109.5 ?
C7 N C8 . . 115.35(19) ?
C7 N Cu . . 123.59(16) ?
C8 N Cu . . 120.55(14) ?
C1 O1 Cu . . 130.51(17) ?
C14 S C11 . . 102.10(12) ?
O1 Cu O1 . 2_565 180.00(15) yes
O1 Cu N . . 91.38(8) yes
O1 Cu N 2_565 . 88.62(8) yes
O1 Cu N . 2_565 88.62(8) ?
O1 Cu N 2_565 2_565 91.38(8) ?
N Cu N . 2_565 180.0 yes
N C7 C6 . . 126.9(2) ?
N C7 H7 . . 116.6 ?
C6 C7 H7 . . 116.6 ?

loop_
_geom_bond_atom_site_label_1
_geom_bond_atom_site_label_2
_geom_bond_site_symmetry_2
_geom_bond_distance
_geom_bond_publ_flag
C1 O1 . 1.302(3) yes
C1 C6 . 1.409(4) ?
C1 C2 . 1.414(3) ?
C2 C3 . 1.374(4) ?
C2 H2 . 0.9300 ?
C3 C4 . 1.391(5) ?
C3 H3 . 0.9300 ?
C4 C5 . 1.371(4) ?
C4 H4 . 0.9300 ?
C5 C6 . 1.407(3) ?
C5 H5 . 0.9300 ?
C6 C7 . 1.430(3) ?
C8 C9 . 1.385(3) ?
C8 C13 . 1.388(3) ?
C8 N . 1.436(3) yes
C9 C10 . 1.387(4) ?
C9 H9 . 0.9300 ?
C10 C11 . 1.384(4) ?
C10 H10 . 0.9300 ?
C11 C12 . 1.387(4) ?
C11 S . 1.780(3) ?
C12 C13 . 1.379(3) ?
C12 H12 . 0.9300 ?
C13 H13 . 0.9300 ?
C14 C15 . 1.387(4) ?
C14 C19 . 1.391(4) ?
C14 S . 1.769(3) ?
C15 C16 . 1.379(4) ?
C15 H15 . 0.9300 ?
C16 C17 . 1.396(4) ?
C16 H16 . 0.9300 ?
C17 C18 . 1.395(4) ?
C17 C20 . 1.490(4) ?
C18 C19 . 1.374(4) ?
C18 H18 . 0.9300 ?
C19 H19 . 0.9300 ?
C20 O2 . 1.217(4) ?
C20 C21 . 1.504(4) ?
C21 H21A . 0.9600 ?
C21 H21B . 0.9600 ?
C21 H21C . 0.9600 ?
N C7 . 1.297(3) yes
N Cu . 2.019(2) yes
O1 Cu . 1.8817(18) yes
Cu O1 2_565 1.8817(18) ?
Cu N 2_565 2.019(2) ?
C7 H7 . 0.9300 ?

loop_
_geom_hbond_atom_site_label_D
_geom_hbond_atom_site_label_H
_geom_hbond_atom_site_label_A
_geom_hbond_site_symmetry_A
_geom_hbond_distance_DH
_geom_hbond_distance_HA
_geom_hbond_distance_DA
_geom_hbond_angle_DHA
C5 H5 O2 1_665 0.93 2.60 3.462(5) 154
C9 H9 O2 2_465 0.93 2.73 3.550(3) 147

loop_
_geom_torsion_atom_site_label_1
_geom_torsion_atom_site_label_2
_geom_torsion_atom_site_label_3
_geom_torsion_atom_site_label_4
_geom_torsion_site_symmetry_4
_geom_torsion
_geom_torsion_publ_flag
O1 C1 C2 C3 . 177.5(3) ?
C6 C1 C2 C3 . -1.8(4) ?
C1 C2 C3 C4 . -0.1(5) ?
C2 C3 C4 C5 . 1.8(5) ?
C3 C4 C5 C6 . -1.5(5) ?
C4 C5 C6 C1 . -0.3(4) ?
C4 C5 C6 C7 . -180.0(3) ?
O1 C1 C6 C5 . -177.3(2) ?
C2 C1 C6 C5 . 2.0(4) ?
O1 C1 C6 C7 . 2.4(4) ?
C2 C1 C6 C7 . -178.4(2) ?
C13 C8 C9 C10 . -1.2(4) ?
N C8 C9 C10 . 178.4(2) ?
C8 C9 C10 C11 . 0.9(4) ?
C9 C10 C11 C12 . 0.6(4) ?
C9 C10 C11 S . 179.2(2) ?
C10 C11 C12 C13 . -1.8(4) ?
S C11 C12 C13 . 179.6(2) ?
C11 C12 C13 C8 . 1.4(4) ?
C9 C8 C13 C12 . 0.1(4) ?
N C8 C13 C12 . -179.5(2) ?
C19 C14 C15 C16 . -3.7(4) ?
S C14 C15 C16 . 176.9(2) ?
C14 C15 C16 C17 . 2.4(4) ?
C15 C16 C17 C18 . 0.7(4) ?
C15 C16 C17 C20 . -176.8(2) ?
C16 C17 C18 C19 . -2.6(4) ?
C20 C17 C18 C19 . 174.8(2) ?
C17 C18 C19 C14 . 1.3(4) ?
C15 C14 C19 C18 . 1.8(4) ?
S C14 C19 C18 . -178.77(19) ?
C18 C17 C20 O2 . -163.9(3) ?
C16 C17 C20 O2 . 13.4(4) ?
C18 C17 C20 C21 . 15.5(4) ?
C16 C17 C20 C21 . -167.1(2) ?
C9 C8 N C7 . 59.5(3) ?
C13 C8 N C7 . -120.8(3) ?
C9 C8 N Cu . -112.5(2) ?
C13 C8 N Cu . 67.1(3) ?
C6 C1 O1 Cu . 5.6(4) ?
C2 C1 O1 Cu . -173.65(19) ?
C15 C14 S C11 . -24.0(2) ?
C19 C14 S C11 . 156.7(2) ?
C10 C11 S C14 . 100.3(2) ?
C12 C11 S C14 . -81.1(2) ?
C1 O1 Cu O1 2_565 120(10) ?
C1 O1 Cu N . -10.3(2) ?
C1 O1 Cu N 2_565 169.7(2) yes
C7 N Cu O1 . 11.1(2) ?
C8 N Cu O1 . -177.48(17) yes
C7 N Cu O1 2_565 -168.9(2) yes
C8 N Cu O1 2_565 2.52(17) yes
C7 N Cu N 2_565 -0E1(10) ?
C8 N Cu N 2_565 167(10) ?
C8 N C7 C6 . -179.9(2) yes
Cu N C7 C6 . -8.1(4) ?
C5 C6 C7 N . 179.2(2) yes
C1 C6 C7 N . -0.4(4) yes
